data_4305321
loop_
_publ_author_name
'Juan Forni\'es'
'Consuelo Fortu\~no'
'Susana Ib\'a\~nez'
'Antonio Mart\'in'

_publ_section_title
;
Halide Addition/Abstraction in Phosphido Derivatives: Isolation of the
Thallium and Silver Intermediates
;
_journal_name_full 'Inorganic Chemistry'
_journal_page_first 5978
_journal_page_last 5987
_journal_paper_doi 10.1021/ic800294c
_journal_volume 47
_journal_year 2008
_chemical_formula_sum 'C74.25 H44.5 Br Cl4.5 F20 P4 Pd Pt2 Tl'
_chemical_formula_weight 2380.86
_chemical_name_systematic
; 
 ? 
;
_space_group_IT_number 14
_symmetry_cell_setting monoclinic
_symmetry_space_group_name_Hall '-P 2yn'
_symmetry_space_group_name_H-M 'P 1 21/n 1'
_atom_sites_solution_hydrogens geom
_atom_sites_solution_primary direct
_atom_sites_solution_secondary difmap
_audit_creation_method SHELXL-97
_cell_angle_alpha 90.00
_cell_angle_beta 90.277(3)
_cell_angle_gamma 90.00
_cell_formula_units_Z 4
_cell_length_a 15.293(2)
_cell_length_b 24.708(4)
_cell_length_c 20.794(3)
_cell_measurement_temperature 100(2)
_cell_volume 7857(2)
_computing_cell_refinement 'Bruker SMART'
_computing_data_collection 'Bruker SMART'
_computing_data_reduction 'Bruker SAINT'
_computing_molecular_graphics 'Bruker SHELXTL'
_computing_publication_material 'Bruker SHELXTL'
_computing_structure_refinement 'SHELXL-97 (Sheldrick, 1997)'
_computing_structure_solution 'SHELXS-97 (Sheldrick, 1990)'
_diffrn_ambient_temperature 100(2)
_diffrn_measured_fraction_theta_full 0.999
_diffrn_measured_fraction_theta_max 0.999
_diffrn_measurement_device_type 'CCD area detector'
_diffrn_measurement_method 'phi and omega scans'
_diffrn_radiation_monochromator graphite
_diffrn_radiation_source 'fine-focus sealed tube'
_diffrn_radiation_type MoK\a
_diffrn_radiation_wavelength 0.71073
_diffrn_reflns_av_R_equivalents 0.0435
_diffrn_reflns_av_sigmaI/netI 0.0497
_diffrn_reflns_limit_h_max 18
_diffrn_reflns_limit_h_min -12
_diffrn_reflns_limit_k_max 29
_diffrn_reflns_limit_k_min -28
_diffrn_reflns_limit_l_max 24
_diffrn_reflns_limit_l_min -24
_diffrn_reflns_number 42682
_diffrn_reflns_theta_full 25.02
_diffrn_reflns_theta_max 25.02
_diffrn_reflns_theta_min 1.28
_exptl_absorpt_coefficient_mu 6.652
_exptl_absorpt_correction_T_max 0.4158
_exptl_absorpt_correction_T_min 0.1981
_exptl_absorpt_correction_type numerical
_exptl_crystal_colour yellow
_exptl_crystal_density_diffrn 2.013
_exptl_crystal_density_method 'not measured'
_exptl_crystal_description parallelepiped
_exptl_crystal_F_000 4498
_exptl_crystal_size_max 0.36
_exptl_crystal_size_mid 0.30
_exptl_crystal_size_min 0.16
_refine_diff_density_max 1.986
_refine_diff_density_min -1.740
_refine_diff_density_rms 0.156
_refine_ls_extinction_method none
_refine_ls_goodness_of_fit_ref 1.027
_refine_ls_hydrogen_treatment constr
_refine_ls_matrix_type full
_refine_ls_number_parameters 985
_refine_ls_number_reflns 13864
_refine_ls_number_restraints 10
_refine_ls_restrained_S_all 1.031
_refine_ls_R_factor_all 0.0521
_refine_ls_R_factor_gt 0.0373
_refine_ls_shift/su_max 0.002
_refine_ls_shift/su_mean 0.000
_refine_ls_structure_factor_coef Fsqd
_refine_ls_weighting_details 'calc w=1/[\s^2^(Fo^2^)+(0.0467P)^2^+22.7742P] where P=(Fo^2^+2Fc^2^)/3'
_refine_ls_weighting_scheme calc
_refine_ls_wR_factor_gt 0.0898
_refine_ls_wR_factor_ref 0.0958
_reflns_number_gt 11217
_reflns_number_total 13864
_reflns_threshold_expression >2sigma(I)
_cod_data_source_file ic800294c-file001_3.cif
_cod_data_source_block 7
_cod_depositor_comments
;
The following automatic conversions were performed:
'_symmetry_cell_setting' value 'Monoclinic' changed to 'monoclinic'
according to '/home/saulius/struct/CIF-dictionaries/cif_core.dic'
dictionary named 'cif_core.dic' version 2.4.1 from 2010-06-29.

Automatic conversion script
Id: cif_fix_enum 1527 2010-12-29 10:47:43Z saulius 
;
_cod_original_formula_sum 'C74.25 H44.50 Br Cl4.50 F20 P4 Pd Pt2 Tl'
_cod_database_code 4305321

loop_
_symmetry_equiv_pos_as_xyz
'x, y, z'
'-x+1/2, y+1/2, -z+1/2'
'-x, -y, -z'
'x-1/2, -y-1/2, z-1/2'

loop_
_atom_site_label
_atom_site_type_symbol
_atom_site_fract_x
_atom_site_fract_y
_atom_site_fract_z
_atom_site_U_iso_or_equiv
_atom_site_adp_type
_atom_site_occupancy
_atom_site_symmetry_multiplicity
_atom_site_calc_flag
_atom_site_refinement_flags
_atom_site_disorder_assembly
_atom_site_disorder_group
Pt1 Pt -0.065206(18) 0.321754(10) 0.578127(12) 0.01848(7) Uani 1 1 d . . .
Pt2 Pt 0.262282(18) 0.358855(11) 0.828164(13) 0.02104(8) Uani 1 1 d . . .
Pd Pd 0.09836(3) 0.32203(2) 0.73039(2) 0.01827(12) Uani 1 1 d . . .
Tl Tl 0.33459(2) 0.258547(12) 0.882685(14) 0.02796(8) Uani 1 1 d . . .
Br Br 0.12636(5) 0.30299(3) 0.85011(3) 0.02449(16) Uani 1 1 d . . .
P1 P 0.07420(12) 0.33851(7) 0.62285(8) 0.0191(4) Uani 1 1 d . . .
P2 P -0.13415(12) 0.34667(7) 0.66973(8) 0.0203(4) Uani 1 1 d . . .
P3 P -0.05039(12) 0.31810(7) 0.75087(8) 0.0201(4) Uani 1 1 d . . .
P4 P 0.25136(12) 0.31766(7) 0.72819(9) 0.0203(4) Uani 1 1 d . . .
F1 F -0.1878(3) 0.21670(17) 0.5635(2) 0.0347(10) Uani 1 1 d . . .
F2 F -0.3495(3) 0.2027(2) 0.5171(2) 0.0457(12) Uani 1 1 d . . .
F3 F -0.4372(3) 0.2869(2) 0.4606(2) 0.0500(14) Uani 1 1 d . . .
F4 F -0.3586(3) 0.3854(2) 0.4544(3) 0.0581(15) Uani 1 1 d . . .
F5 F -0.2001(3) 0.40113(18) 0.5055(2) 0.0427(12) Uani 1 1 d . . .
F6 F 0.0015(3) 0.20573(15) 0.53697(18) 0.0259(9) Uani 1 1 d . . .
F7 F 0.0823(3) 0.16832(17) 0.4326(2) 0.0330(10) Uani 1 1 d . . .
F8 F 0.1226(3) 0.23631(19) 0.3340(2) 0.0391(11) Uani 1 1 d . . .
F9 F 0.0722(3) 0.34178(19) 0.33882(19) 0.0368(11) Uani 1 1 d . . .
F10 F -0.0167(3) 0.37874(16) 0.43991(19) 0.0289(10) Uani 1 1 d . . .
F11 F 0.1246(3) 0.43987(19) 0.8907(2) 0.0432(12) Uani 1 1 d . . .
F12 F 0.1019(4) 0.4772(2) 1.0090(3) 0.0649(17) Uani 1 1 d . . .
F13 F 0.2236(5) 0.4570(2) 1.1030(2) 0.0729(19) Uani 1 1 d . . .
F14 F 0.3691(4) 0.3974(2) 1.0732(2) 0.0537(14) Uani 1 1 d . . .
F15 F 0.3874(3) 0.35548(17) 0.9562(2) 0.0353(11) Uani 1 1 d . . .
F16 F 0.2817(3) 0.48265(18) 0.7993(3) 0.0474(13) Uani 1 1 d . . .
F17 F 0.4212(4) 0.5463(2) 0.7818(3) 0.0705(18) Uani 1 1 d . . .
F18 F 0.5857(3) 0.5030(2) 0.7854(3) 0.0668(17) Uani 1 1 d . . .
F19 F 0.6067(3) 0.3956(2) 0.8044(2) 0.0455(12) Uani 1 1 d . . .
F20 F 0.4677(3) 0.33087(17) 0.8196(2) 0.0311(10) Uani 1 1 d . . .
C1 C -0.1854(5) 0.3093(3) 0.5360(3) 0.0212(15) Uani 1 1 d . . .
C2 C -0.2281(5) 0.2601(3) 0.5361(3) 0.0266(17) Uani 1 1 d . . .
C3 C -0.3111(5) 0.2516(3) 0.5118(3) 0.0288(18) Uani 1 1 d . . .
C4 C -0.3554(5) 0.2939(4) 0.4842(4) 0.035(2) Uani 1 1 d . . .
C5 C -0.3159(5) 0.3434(4) 0.4808(4) 0.040(2) Uani 1 1 d . . .
C6 C -0.2329(5) 0.3499(3) 0.5067(4) 0.0285(17) Uani 1 1 d . . .
C7 C -0.0101(4) 0.2939(3) 0.4940(3) 0.0203(15) Uani 1 1 d . . .
C8 C 0.0145(5) 0.2408(3) 0.4885(3) 0.0208(15) Uani 1 1 d . . .
C9 C 0.0576(5) 0.2207(3) 0.4348(3) 0.0248(16) Uani 1 1 d . . .
C10 C 0.0774(5) 0.2547(3) 0.3847(3) 0.0262(17) Uani 1 1 d . . .
C11 C 0.0509(5) 0.3071(3) 0.3872(3) 0.0284(17) Uani 1 1 d . . .
C12 C 0.0078(5) 0.3256(3) 0.4408(3) 0.0255(16) Uani 1 1 d . . .
C13 C 0.2556(5) 0.3942(3) 0.9188(4) 0.0279(17) Uani 1 1 d . . .
C14 C 0.1861(5) 0.4263(3) 0.9349(4) 0.0349(19) Uani 1 1 d . . .
C15 C 0.1735(6) 0.4467(4) 0.9956(4) 0.044(2) Uani 1 1 d . . .
C16 C 0.2333(7) 0.4365(4) 1.0426(4) 0.048(2) Uani 1 1 d . . .
C17 C 0.3068(6) 0.4068(3) 1.0283(4) 0.040(2) Uani 1 1 d . . .
C18 C 0.3143(5) 0.3867(3) 0.9660(4) 0.0284(17) Uani 1 1 d . . .
C19 C 0.3681(5) 0.4039(3) 0.8113(3) 0.0256(16) Uani 1 1 d . . .
C20 C 0.3610(5) 0.4590(3) 0.8009(4) 0.0345(19) Uani 1 1 d . . .
C21 C 0.4319(6) 0.4926(3) 0.7918(5) 0.049(2) Uani 1 1 d . . .
C22 C 0.5152(6) 0.4713(4) 0.7927(4) 0.047(2) Uani 1 1 d . . .
C23 C 0.5260(5) 0.4166(4) 0.8030(4) 0.039(2) Uani 1 1 d . . .
C24 C 0.4525(5) 0.3847(3) 0.8115(3) 0.0281(17) Uani 1 1 d . . .
C25 C 0.1560(5) 0.3013(3) 0.5755(3) 0.0257(16) Uani 1 1 d . . .
C26 C 0.1687(5) 0.2479(3) 0.5907(4) 0.0271(17) Uani 1 1 d . . .
H26A H 0.1396 0.2328 0.6267 0.033 Uiso 1 1 calc R . .
C27 C 0.2241(5) 0.2154(4) 0.5535(4) 0.041(2) Uani 1 1 d . . .
H27A H 0.2327 0.1785 0.5645 0.049 Uiso 1 1 calc R . .
C28 C 0.2657(5) 0.2370(4) 0.5015(4) 0.046(2) Uani 1 1 d . . .
H28A H 0.3041 0.2153 0.4767 0.055 Uiso 1 1 calc R . .
C29 C 0.2515(5) 0.2906(4) 0.4849(4) 0.040(2) Uani 1 1 d . . .
H29A H 0.2783 0.3052 0.4476 0.048 Uiso 1 1 calc R . .
C30 C 0.1988(5) 0.3229(3) 0.5224(4) 0.0311(18) Uani 1 1 d . . .
H30A H 0.1915 0.3601 0.5119 0.037 Uiso 1 1 calc R . .
C31 C 0.1008(5) 0.4110(3) 0.6152(3) 0.0240(16) Uani 1 1 d . . .
C32 C 0.0934(5) 0.4381(3) 0.5567(4) 0.0290(17) Uani 1 1 d . . .
H32A H 0.0761 0.4189 0.5191 0.035 Uiso 1 1 calc R . .
C33 C 0.1110(5) 0.4926(3) 0.5530(4) 0.0341(19) Uani 1 1 d . . .
H33A H 0.1063 0.5105 0.5127 0.041 Uiso 1 1 calc R . .
C34 C 0.1354(6) 0.5219(3) 0.6069(4) 0.037(2) Uani 1 1 d . . .
H34A H 0.1499 0.5591 0.6035 0.044 Uiso 1 1 calc R . .
C35 C 0.1383(6) 0.4964(3) 0.6650(4) 0.037(2) Uani 1 1 d . . .
H35A H 0.1515 0.5164 0.7029 0.044 Uiso 1 1 calc R . .
C36 C 0.1222(5) 0.4413(3) 0.6691(3) 0.0265(17) Uani 1 1 d . . .
H36A H 0.1258 0.4239 0.7098 0.032 Uiso 1 1 calc R . .
C37 C -0.1419(5) 0.4193(3) 0.6831(3) 0.0252(16) Uani 1 1 d . . .
C38 C -0.1877(5) 0.4414(3) 0.7354(3) 0.0266(17) Uani 1 1 d . . .
H38A H -0.2163 0.4183 0.7651 0.032 Uiso 1 1 calc R . .
C39 C -0.1910(6) 0.4972(3) 0.7433(4) 0.0351(19) Uani 1 1 d . . .
H39A H -0.2238 0.5123 0.7775 0.042 Uiso 1 1 calc R . .
C40 C -0.1468(6) 0.5306(3) 0.7016(4) 0.037(2) Uani 1 1 d . . .
H40A H -0.1467 0.5686 0.7087 0.044 Uiso 1 1 calc R . .
C41 C -0.1021(5) 0.5091(3) 0.6490(4) 0.037(2) Uani 1 1 d . . .
H41A H -0.0735 0.5323 0.6194 0.045 Uiso 1 1 calc R . .
C42 C -0.0999(5) 0.4538(3) 0.6405(4) 0.0275(17) Uani 1 1 d . . .
H42A H -0.0693 0.4390 0.6050 0.033 Uiso 1 1 calc R . .
C43 C -0.2455(5) 0.3203(3) 0.6791(3) 0.0254(17) Uani 1 1 d . . .
C44 C -0.2595(5) 0.2653(3) 0.6886(4) 0.0313(18) Uani 1 1 d . . .
H44A H -0.2118 0.2422 0.6990 0.038 Uiso 1 1 calc R . .
C45 C -0.3429(6) 0.2444(4) 0.6828(4) 0.039(2) Uani 1 1 d . . .
H45A H -0.3523 0.2068 0.6890 0.046 Uiso 1 1 calc R . .
C46 C -0.4121(5) 0.2774(4) 0.6683(4) 0.043(2) Uani 1 1 d . . .
H46A H -0.4692 0.2627 0.6639 0.052 Uiso 1 1 calc R . .
C47 C -0.3984(6) 0.3317(4) 0.6603(5) 0.047(2) Uani 1 1 d . . .
H47A H -0.4464 0.3548 0.6507 0.056 Uiso 1 1 calc R . .
C48 C -0.3161(5) 0.3532(3) 0.6661(4) 0.037(2) Uani 1 1 d . . .
H48A H -0.3076 0.3910 0.6612 0.045 Uiso 1 1 calc R . .
C49 C -0.0959(4) 0.3505(3) 0.8208(3) 0.0212(15) Uani 1 1 d . . .
C50 C -0.0515(5) 0.3946(3) 0.8465(3) 0.0267(17) Uani 1 1 d . . .
H50A H 0.0049 0.4036 0.8307 0.032 Uiso 1 1 calc R . .
C51 C -0.0876(5) 0.4251(3) 0.8939(4) 0.0342(19) Uani 1 1 d . . .
H51A H -0.0568 0.4551 0.9113 0.041 Uiso 1 1 calc R . .
C52 C -0.1697(6) 0.4119(4) 0.9166(4) 0.039(2) Uani 1 1 d . . .
H52A H -0.1944 0.4329 0.9501 0.047 Uiso 1 1 calc R . .
C53 C -0.2162(5) 0.3694(3) 0.8922(4) 0.0321(18) Uani 1 1 d . . .
H53A H -0.2730 0.3614 0.9079 0.038 Uiso 1 1 calc R . .
C54 C -0.1792(5) 0.3380(3) 0.8438(3) 0.0265(17) Uani 1 1 d . . .
H54A H -0.2105 0.3081 0.8264 0.032 Uiso 1 1 calc R . .
C55 C -0.0633(5) 0.2452(3) 0.7601(3) 0.0235(16) Uani 1 1 d . . .
C56 C -0.0521(5) 0.2113(3) 0.7068(4) 0.0293(17) Uani 1 1 d . . .
H56A H -0.0448 0.2265 0.6652 0.035 Uiso 1 1 calc R . .
C57 C -0.0515(5) 0.1557(3) 0.7146(4) 0.039(2) Uani 1 1 d . . .
H57A H -0.0448 0.1324 0.6787 0.047 Uiso 1 1 calc R . .
C58 C -0.0611(6) 0.1343(3) 0.7769(4) 0.045(2) Uani 1 1 d . . .
H58A H -0.0625 0.0962 0.7826 0.054 Uiso 1 1 calc R . .
C59 C -0.0684(6) 0.1674(3) 0.8293(4) 0.042(2) Uani 1 1 d . . .
H59A H -0.0715 0.1522 0.8711 0.050 Uiso 1 1 calc R . .
C60 C -0.0713(5) 0.2228(3) 0.8218(4) 0.0318(18) Uani 1 1 d . . .
H60A H -0.0787 0.2457 0.8581 0.038 Uiso 1 1 calc R . .
C61 C 0.3181(5) 0.3452(3) 0.6637(3) 0.0260(17) Uani 1 1 d . . .
C62 C 0.3626(5) 0.3135(3) 0.6193(4) 0.0316(18) Uani 1 1 d . . .
H62A H 0.3597 0.2752 0.6219 0.038 Uiso 1 1 calc R . .
C63 C 0.4117(5) 0.3382(5) 0.5708(4) 0.049(3) Uani 1 1 d . . .
H63A H 0.4432 0.3161 0.5417 0.059 Uiso 1 1 calc R . .
C64 C 0.4158(6) 0.3925(5) 0.5642(4) 0.053(3) Uani 1 1 d . . .
H64A H 0.4479 0.4083 0.5300 0.064 Uiso 1 1 calc R . .
C65 C 0.3723(6) 0.4246(4) 0.6080(4) 0.049(2) Uani 1 1 d . . .
H65A H 0.3755 0.4629 0.6045 0.058 Uiso 1 1 calc R . .
C66 C 0.3238(5) 0.4013(3) 0.6575(4) 0.0331(19) Uani 1 1 d . . .
H66A H 0.2942 0.4239 0.6873 0.040 Uiso 1 1 calc R . .
C67 C 0.2854(5) 0.2471(3) 0.7360(3) 0.0276(17) Uani 1 1 d . . .
C68 C 0.2251(6) 0.2060(3) 0.7464(4) 0.0363(19) Uani 1 1 d . . .
H68A H 0.1643 0.2136 0.7446 0.044 Uiso 1 1 calc R . .
C69 C 0.2537(7) 0.1534(4) 0.7595(5) 0.051(3) Uani 1 1 d . . .
H69A H 0.2122 0.1256 0.7675 0.062 Uiso 1 1 calc R . .
C70 C 0.3413(7) 0.1418(4) 0.7608(5) 0.055(3) Uani 1 1 d . . .
H70A H 0.3603 0.1058 0.7693 0.066 Uiso 1 1 calc R . .
C71 C 0.4015(6) 0.1815(4) 0.7499(4) 0.046(2) Uani 1 1 d . . .
H71A H 0.4621 0.1731 0.7499 0.055 Uiso 1 1 calc R . .
C72 C 0.3738(5) 0.2343(3) 0.7389(4) 0.0310(18) Uani 1 1 d . . .
H72A H 0.4160 0.2621 0.7334 0.037 Uiso 1 1 calc R . .
C73 C 0.6928(4) 0.5041(2) 0.5753(7) 0.100(5) Uani 1 1 d D . .
Cl1 Cl 0.7074(2) 0.57365(13) 0.57932(17) 0.0849(8) Uani 1 1 d D A .
Cl2 Cl 0.5901(4) 0.4896(3) 0.6115(4) 0.0849(8) Uani 0.50 1 d PD A 1
Cl2' Cl 0.5881(4) 0.4807(3) 0.5758(4) 0.0849(8) Uani 0.50 1 d PD A 2
C74 C 0.4326(7) 0.0826(4) 0.6106(5) 0.078(5) Uani 0.75 1 d PD . .
Cl3 Cl 0.4954(3) 0.05621(17) 0.6733(2) 0.0822(13) Uani 0.75 1 d PD B .
Cl4 Cl 0.4775(7) 0.1413(4) 0.5781(9) 0.101(4) Uani 0.55 1 d PD B 1
Cl4' Cl 0.444(3) 0.1468(10) 0.577(3) 0.101(4) Uani 0.20 1 d PD B 2
C75 C 0.4241(8) 0.5704(6) -0.0327(6) 0.099(2) Uani 0.50 1 d PD . .
Cl5 Cl 0.4137(7) 0.5391(4) 0.0413(5) 0.099(2) Uani 0.35 1 d PD C 1
Cl6 Cl 0.3232(7) 0.5607(4) -0.0692(9) 0.099(2) Uani 0.35 1 d PD C 1
Cl5' Cl 0.4730(16) 0.5076(7) -0.0215(13) 0.099(2) Uani 0.15 1 d PD . 2
Cl6' Cl 0.3283(15) 0.5455(11) -0.067(2) 0.099(2) Uani 0.15 1 d PD C 2

loop_
_atom_site_aniso_label
_atom_site_aniso_U_11
_atom_site_aniso_U_22
_atom_site_aniso_U_33
_atom_site_aniso_U_23
_atom_site_aniso_U_13
_atom_site_aniso_U_12
Pt1 0.01646(14) 0.02408(14) 0.01491(14) -0.00043(10) 0.00048(11) 0.00148(11)
Pt2 0.01888(15) 0.02509(15) 0.01914(14) -0.00003(11) -0.00119(11) -0.00025(11)
Pd 0.0155(3) 0.0241(3) 0.0152(3) 0.0007(2) 0.0006(2) 0.0007(2)
Tl 0.02768(17) 0.03250(16) 0.02370(15) 0.00365(12) -0.00112(12) 0.00441(12)
Br 0.0209(4) 0.0346(4) 0.0180(3) 0.0033(3) 0.0002(3) -0.0016(3)
P1 0.0180(9) 0.0236(9) 0.0156(9) 0.0012(7) 0.0023(7) 0.0017(7)
P2 0.0175(9) 0.0262(10) 0.0171(9) 0.0004(7) 0.0002(8) 0.0017(7)
P3 0.0178(9) 0.0262(10) 0.0162(9) -0.0006(7) 0.0012(8) 0.0000(7)
P4 0.0172(9) 0.0260(9) 0.0176(9) 0.0004(7) 0.0015(8) 0.0002(7)
F1 0.033(3) 0.034(2) 0.037(3) 0.001(2) -0.006(2) -0.003(2)
F2 0.032(3) 0.057(3) 0.048(3) -0.014(2) 0.003(2) -0.016(2)
F3 0.018(2) 0.090(4) 0.042(3) -0.026(3) -0.007(2) 0.000(2)
F4 0.041(3) 0.072(4) 0.062(4) 0.013(3) -0.019(3) 0.017(3)
F5 0.041(3) 0.038(3) 0.050(3) 0.012(2) -0.010(2) 0.004(2)
F6 0.027(2) 0.028(2) 0.022(2) 0.0023(17) -0.0001(18) 0.0009(18)
F7 0.034(3) 0.032(2) 0.033(2) -0.0104(19) 0.005(2) 0.0063(19)
F8 0.037(3) 0.051(3) 0.029(2) -0.012(2) 0.012(2) -0.002(2)
F9 0.040(3) 0.049(3) 0.021(2) 0.006(2) 0.005(2) -0.011(2)
F10 0.033(3) 0.030(2) 0.024(2) 0.0021(18) 0.0006(19) 0.0026(19)
F11 0.038(3) 0.049(3) 0.042(3) -0.015(2) -0.008(2) 0.016(2)
F12 0.065(4) 0.072(4) 0.058(4) -0.036(3) -0.009(3) 0.031(3)
F13 0.114(5) 0.073(4) 0.031(3) -0.025(3) -0.007(3) 0.024(4)
F14 0.070(4) 0.055(3) 0.036(3) -0.007(2) -0.026(3) 0.008(3)
F15 0.034(3) 0.039(3) 0.033(2) -0.001(2) -0.014(2) 0.007(2)
F16 0.040(3) 0.031(3) 0.071(4) 0.015(2) -0.005(3) -0.001(2)
F17 0.048(3) 0.033(3) 0.131(6) 0.029(3) -0.004(4) -0.008(2)
F18 0.039(3) 0.064(4) 0.097(5) 0.029(3) -0.007(3) -0.026(3)
F19 0.022(3) 0.058(3) 0.057(3) 0.008(3) 0.001(2) -0.005(2)
F20 0.023(2) 0.034(2) 0.037(3) 0.0018(19) 0.002(2) 0.0001(19)
C1 0.018(4) 0.030(4) 0.016(3) -0.001(3) 0.006(3) 0.000(3)
C2 0.023(4) 0.037(4) 0.020(4) -0.008(3) 0.004(3) 0.000(3)
C3 0.022(4) 0.042(5) 0.023(4) -0.011(3) 0.001(3) -0.008(4)
C4 0.018(4) 0.065(6) 0.022(4) -0.010(4) 0.001(3) 0.001(4)
C5 0.026(5) 0.067(6) 0.025(4) -0.001(4) -0.007(4) 0.015(4)
C6 0.025(4) 0.037(5) 0.024(4) 0.000(3) 0.004(3) -0.002(3)
C7 0.018(4) 0.028(4) 0.014(3) -0.003(3) -0.003(3) -0.001(3)
C8 0.022(4) 0.025(4) 0.015(3) 0.001(3) -0.002(3) 0.000(3)
C9 0.020(4) 0.025(4) 0.028(4) -0.014(3) -0.002(3) 0.007(3)
C10 0.022(4) 0.038(4) 0.019(4) -0.005(3) 0.005(3) 0.001(3)
C11 0.021(4) 0.041(5) 0.023(4) 0.002(3) 0.004(3) -0.007(3)
C12 0.021(4) 0.031(4) 0.024(4) 0.000(3) -0.009(3) -0.001(3)
C13 0.026(4) 0.031(4) 0.027(4) -0.009(3) 0.000(3) -0.001(3)
C14 0.033(5) 0.039(5) 0.033(4) -0.010(4) -0.013(4) -0.004(4)
C15 0.044(6) 0.048(5) 0.039(5) -0.018(4) -0.001(4) 0.011(4)
C16 0.070(7) 0.044(5) 0.029(5) -0.019(4) -0.005(5) 0.006(5)
C17 0.054(6) 0.037(5) 0.029(5) -0.004(4) -0.014(4) 0.006(4)
C18 0.030(4) 0.028(4) 0.028(4) -0.001(3) -0.003(4) -0.002(3)
C19 0.023(4) 0.028(4) 0.026(4) 0.004(3) -0.001(3) -0.004(3)
C20 0.032(5) 0.032(4) 0.040(5) 0.001(4) -0.011(4) -0.001(4)
C21 0.040(6) 0.033(5) 0.073(7) 0.005(5) -0.006(5) -0.006(4)
C22 0.043(6) 0.047(6) 0.050(6) 0.014(4) -0.007(5) -0.018(4)
C23 0.025(5) 0.052(5) 0.038(5) 0.009(4) 0.004(4) 0.002(4)
C24 0.031(4) 0.033(4) 0.020(4) 0.003(3) 0.003(3) -0.009(3)
C25 0.017(4) 0.042(4) 0.018(4) -0.009(3) -0.003(3) 0.002(3)
C26 0.020(4) 0.031(4) 0.030(4) -0.013(3) -0.004(3) 0.003(3)
C27 0.023(4) 0.043(5) 0.057(6) -0.022(4) 0.000(4) 0.007(4)
C28 0.021(5) 0.067(7) 0.049(6) -0.033(5) 0.000(4) 0.007(4)
C29 0.029(5) 0.069(6) 0.021(4) -0.018(4) 0.003(4) -0.003(4)
C30 0.018(4) 0.051(5) 0.023(4) -0.006(4) -0.006(3) 0.005(4)
C31 0.021(4) 0.027(4) 0.024(4) 0.001(3) 0.000(3) 0.007(3)
C32 0.024(4) 0.034(4) 0.028(4) 0.003(3) -0.001(3) -0.003(3)
C33 0.033(5) 0.040(5) 0.029(4) 0.014(4) -0.011(4) -0.007(4)
C34 0.039(5) 0.029(4) 0.043(5) 0.004(4) 0.000(4) 0.001(4)
C35 0.043(5) 0.030(4) 0.037(5) -0.013(4) -0.004(4) 0.003(4)
C36 0.031(4) 0.027(4) 0.022(4) -0.002(3) -0.006(3) 0.007(3)
C37 0.025(4) 0.028(4) 0.023(4) -0.005(3) 0.001(3) 0.004(3)
C38 0.030(4) 0.027(4) 0.023(4) 0.004(3) 0.000(3) 0.010(3)
C39 0.040(5) 0.039(5) 0.026(4) -0.003(4) 0.003(4) 0.012(4)
C40 0.048(5) 0.024(4) 0.040(5) -0.005(4) -0.009(4) 0.005(4)
C41 0.033(5) 0.037(5) 0.042(5) 0.018(4) 0.008(4) 0.005(4)
C42 0.019(4) 0.036(4) 0.028(4) -0.001(3) 0.002(3) 0.006(3)
C43 0.018(4) 0.044(5) 0.014(3) -0.005(3) 0.002(3) -0.002(3)
C44 0.026(4) 0.043(5) 0.025(4) 0.005(3) 0.002(3) -0.005(4)
C45 0.035(5) 0.052(5) 0.029(4) 0.002(4) -0.004(4) -0.015(4)
C46 0.018(4) 0.075(7) 0.036(5) -0.009(5) 0.002(4) -0.011(4)
C47 0.021(5) 0.058(6) 0.061(6) -0.010(5) -0.005(4) 0.008(4)
C48 0.027(5) 0.046(5) 0.039(5) -0.008(4) -0.007(4) 0.004(4)
C49 0.015(4) 0.032(4) 0.017(3) 0.000(3) 0.001(3) 0.002(3)
C50 0.022(4) 0.033(4) 0.025(4) 0.000(3) -0.001(3) 0.003(3)
C51 0.030(5) 0.041(5) 0.031(4) -0.011(4) -0.003(4) 0.003(4)
C52 0.039(5) 0.050(5) 0.027(4) -0.008(4) 0.014(4) 0.010(4)
C53 0.021(4) 0.047(5) 0.028(4) -0.004(4) 0.005(3) 0.002(4)
C54 0.020(4) 0.035(4) 0.025(4) 0.005(3) -0.002(3) 0.000(3)
C55 0.020(4) 0.027(4) 0.023(4) -0.002(3) -0.004(3) -0.001(3)
C56 0.028(4) 0.035(4) 0.025(4) 0.000(3) -0.001(3) 0.007(3)
C57 0.036(5) 0.035(5) 0.046(5) -0.006(4) -0.008(4) 0.010(4)
C58 0.058(6) 0.025(4) 0.051(6) 0.005(4) 0.006(5) -0.001(4)
C59 0.054(6) 0.033(5) 0.038(5) 0.009(4) 0.010(4) 0.001(4)
C60 0.028(4) 0.033(4) 0.034(4) -0.003(3) 0.006(4) 0.002(3)
C61 0.020(4) 0.041(4) 0.017(4) 0.006(3) -0.002(3) -0.006(3)
C62 0.021(4) 0.049(5) 0.025(4) -0.001(4) -0.002(3) 0.002(4)
C63 0.022(5) 0.105(9) 0.020(4) -0.006(5) 0.007(4) -0.004(5)
C64 0.036(6) 0.086(8) 0.038(5) 0.018(5) 0.001(4) -0.032(5)
C65 0.048(6) 0.053(6) 0.045(6) 0.023(5) -0.003(5) -0.021(5)
C66 0.031(5) 0.038(5) 0.030(4) 0.010(4) -0.001(4) -0.004(4)
C67 0.032(4) 0.036(4) 0.015(4) -0.001(3) -0.001(3) 0.010(3)
C68 0.034(5) 0.036(5) 0.039(5) 0.004(4) 0.004(4) 0.001(4)
C69 0.067(7) 0.038(5) 0.048(6) 0.008(4) 0.004(5) -0.005(5)
C70 0.072(8) 0.038(5) 0.054(6) 0.008(5) 0.004(6) 0.028(5)
C71 0.046(6) 0.053(6) 0.038(5) -0.009(4) -0.010(4) 0.023(5)
C72 0.029(4) 0.038(5) 0.025(4) -0.007(3) -0.004(3) 0.011(4)
C73 0.049(8) 0.075(9) 0.177(15) -0.031(9) 0.004(9) 0.013(6)
Cl1 0.0708(16) 0.0841(17) 0.100(2) 0.0250(17) -0.0128(17) 0.0030(13)
Cl2 0.0708(16) 0.0841(17) 0.100(2) 0.0250(17) -0.0128(17) 0.0030(13)
Cl2' 0.0708(16) 0.0841(17) 0.100(2) 0.0250(17) -0.0128(17) 0.0030(13)
C74 0.093(13) 0.076(11) 0.064(10) -0.010(8) 0.001(9) 0.006(9)
Cl3 0.079(3) 0.087(3) 0.081(3) -0.035(2) -0.015(2) 0.040(2)
Cl4 0.114(11) 0.121(5) 0.069(3) -0.017(3) 0.016(8) -0.033(5)
Cl4' 0.114(11) 0.121(5) 0.069(3) -0.017(3) 0.016(8) -0.033(5)
C75 0.102(4) 0.057(4) 0.138(5) -0.017(4) 0.031(4) -0.003(3)
Cl5 0.102(4) 0.057(4) 0.138(5) -0.017(4) 0.031(4) -0.003(3)
Cl6 0.102(4) 0.057(4) 0.138(5) -0.017(4) 0.031(4) -0.003(3)
Cl5' 0.102(4) 0.057(4) 0.138(5) -0.017(4) 0.031(4) -0.003(3)
Cl6' 0.102(4) 0.057(4) 0.138(5) -0.017(4) 0.031(4) -0.003(3)

loop_
_atom_type_symbol
_atom_type_description
_atom_type_scat_dispersion_real
_atom_type_scat_dispersion_imag
_atom_type_scat_source
C C 0.0033 0.0016 'International Tables Vol C Tables 4.2.6.8 and 6.1.1.4'
H H 0.0000 0.0000 'International Tables Vol C Tables 4.2.6.8 and 6.1.1.4'
Cl Cl 0.1484 0.1585 'International Tables Vol C Tables 4.2.6.8 and 6.1.1.4'
F F 0.0171 0.0103 'International Tables Vol C Tables 4.2.6.8 and 6.1.1.4'
P P 0.1023 0.0942 'International Tables Vol C Tables 4.2.6.8 and 6.1.1.4'
Br Br -0.2901 2.4595 'International Tables Vol C Tables 4.2.6.8 and 6.1.1.4'
Pd Pd -0.9988 1.0072 'International Tables Vol C Tables 4.2.6.8 and 6.1.1.4'
Pt Pt -1.7033 8.3905 'International Tables Vol C Tables 4.2.6.8 and 6.1.1.4'
Tl Tl -2.8358 9.6688 'International Tables Vol C Tables 4.2.6.8 and 6.1.1.4'

loop_
_geom_angle_atom_site_label_1
_geom_angle_atom_site_label_2
_geom_angle_atom_site_label_3
_geom_angle
_geom_angle_site_symmetry_1
_geom_angle_site_symmetry_3
_geom_angle_publ_flag
C1 Pt1 C7 87.5(3) . . ?
C1 Pt1 P2 88.89(18) . . ?
C7 Pt1 P2 175.1(2) . . ?
C1 Pt1 P1 177.58(19) . . ?
C7 Pt1 P1 91.22(19) . . ?
P2 Pt1 P1 92.53(6) . . ?
C19 Pt2 C13 88.2(3) . . ?
C19 Pt2 P4 98.1(2) . . ?
C13 Pt2 P4 172.9(2) . . ?
C19 Pt2 Br 179.1(2) . . ?
C13 Pt2 Br 91.2(2) . . ?
P4 Pt2 Br 82.36(5) . . ?
C19 Pt2 Tl 103.5(2) . . ?
C13 Pt2 Tl 91.4(2) . . ?
P4 Pt2 Tl 90.06(5) . . ?
Br Pt2 Tl 77.24(2) . . ?
P1 Pd P3 91.88(7) . . ?
P1 Pd P4 98.33(7) . . ?
P3 Pd P4 169.27(7) . . ?
P1 Pd Br 179.48(6) . . ?
P3 Pd Br 88.48(5) . . ?
P4 Pd Br 81.29(5) . . ?
Pt2 Br Pd 81.89(2) . . ?
C25 P1 C31 106.7(3) . . ?
C25 P1 Pd 108.9(2) . . ?
C31 P1 Pd 102.8(2) . . ?
C25 P1 Pt1 108.5(2) . . ?
C31 P1 Pt1 109.6(2) . . ?
Pd P1 Pt1 119.52(7) . . ?
C37 P2 C43 105.9(3) . . ?
C37 P2 P3 103.5(2) . . ?
C43 P2 P3 109.7(2) . . ?
C37 P2 Pt1 115.3(2) . . ?
C43 P2 Pt1 115.3(2) . . ?
P3 P2 Pt1 106.39(9) . . ?
C49 P3 C55 108.2(3) . . ?
C49 P3 P2 104.3(2) . . ?
C55 P3 P2 109.3(2) . . ?
C49 P3 Pd 120.8(2) . . ?
C55 P3 Pd 99.6(2) . . ?
P2 P3 Pd 114.12(9) . . ?
C61 P4 C67 105.2(3) . . ?
C61 P4 Pt2 117.2(2) . . ?
C67 P4 Pt2 108.7(2) . . ?
C61 P4 Pd 124.1(2) . . ?
C67 P4 Pd 109.1(3) . . ?
Pt2 P4 Pd 91.72(6) . . ?
C2 C1 C6 113.1(7) . . ?
C2 C1 Pt1 123.7(5) . . ?
C6 C1 Pt1 123.2(5) . . ?
F1 C2 C1 118.7(7) . . ?
F1 C2 C3 116.6(7) . . ?
C1 C2 C3 124.7(7) . . ?
F2 C3 C4 120.2(7) . . ?
F2 C3 C2 120.5(7) . . ?
C4 C3 C2 119.3(7) . . ?
F3 C4 C5 120.4(8) . . ?
F3 C4 C3 120.5(8) . . ?
C5 C4 C3 119.1(7) . . ?
F4 C5 C4 119.9(8) . . ?
F4 C5 C6 120.8(8) . . ?
C4 C5 C6 119.3(8) . . ?
F5 C6 C1 119.4(7) . . ?
F5 C6 C5 115.9(7) . . ?
C1 C6 C5 124.5(8) . . ?
C8 C7 C12 114.9(6) . . ?
C8 C7 Pt1 120.3(5) . . ?
C12 C7 Pt1 124.8(5) . . ?
F6 C8 C7 120.8(6) . . ?
F6 C8 C9 116.5(6) . . ?
C7 C8 C9 122.7(6) . . ?
F7 C9 C10 119.9(6) . . ?
F7 C9 C8 120.2(6) . . ?
C10 C9 C8 119.9(6) . . ?
F8 C10 C11 120.6(7) . . ?
F8 C10 C9 120.3(6) . . ?
C11 C10 C9 119.1(6) . . ?
C10 C11 F9 119.8(6) . . ?
C10 C11 C12 119.6(7) . . ?
F9 C11 C12 120.5(7) . . ?
F10 C12 C11 116.2(6) . . ?
F10 C12 C7 120.0(6) . . ?
C11 C12 C7 123.8(7) . . ?
C18 C13 C14 114.8(7) . . ?
C18 C13 Pt2 124.7(6) . . ?
C14 C13 Pt2 120.5(6) . . ?
F11 C14 C13 121.0(7) . . ?
F11 C14 C15 115.6(7) . . ?
C13 C14 C15 123.4(8) . . ?
C16 C15 F12 119.7(7) . . ?
C16 C15 C14 119.7(8) . . ?
F12 C15 C14 120.6(8) . . ?
C15 C16 F13 121.2(9) . . ?
C15 C16 C17 119.4(8) . . ?
F13 C16 C17 119.4(8) . . ?
F14 C17 C16 121.0(7) . . ?
F14 C17 C18 121.4(8) . . ?
C16 C17 C18 117.6(8) . . ?
C13 C18 F15 120.8(6) . . ?
C13 C18 C17 125.0(8) . . ?
F15 C18 C17 114.2(7) . . ?
C24 C19 C20 114.4(7) . . ?
C24 C19 Pt2 124.7(5) . . ?
C20 C19 Pt2 120.8(6) . . ?
F16 C20 C21 116.4(7) . . ?
F16 C20 C19 120.1(7) . . ?
C21 C20 C19 123.5(8) . . ?
F17 C21 C22 119.2(8) . . ?
F17 C21 C20 121.1(8) . . ?
C22 C21 C20 119.7(8) . . ?
F18 C22 C21 121.2(8) . . ?
F18 C22 C23 119.7(8) . . ?
C21 C22 C23 119.1(8) . . ?
F19 C23 C22 119.6(8) . . ?
F19 C23 C24 121.7(8) . . ?
C22 C23 C24 118.8(8) . . ?
F20 C24 C19 119.8(6) . . ?
F20 C24 C23 115.7(7) . . ?
C19 C24 C23 124.5(7) . . ?
C26 C25 C30 119.1(7) . . ?
C26 C25 P1 117.0(6) . . ?
C30 C25 P1 123.6(6) . . ?
C25 C26 C27 120.6(8) . . ?
C28 C27 C26 119.9(8) . . ?
C27 C28 C29 119.8(8) . . ?
C30 C29 C28 120.3(8) . . ?
C29 C30 C25 120.2(8) . . ?
C36 C31 C32 117.6(7) . . ?
C36 C31 P1 120.5(5) . . ?
C32 C31 P1 121.8(6) . . ?
C33 C32 C31 120.3(7) . . ?
C32 C33 C34 121.3(7) . . ?
C35 C34 C33 119.0(8) . . ?
C34 C35 C36 120.2(7) . . ?
C35 C36 C31 121.6(7) . . ?
C42 C37 C38 119.2(7) . . ?
C42 C37 P2 118.5(5) . . ?
C38 C37 P2 122.3(6) . . ?
C39 C38 C37 119.7(7) . . ?
C40 C39 C38 120.2(7) . . ?
C39 C40 C41 120.5(7) . . ?
C42 C41 C40 119.3(7) . . ?
C41 C42 C37 121.0(7) . . ?
C48 C43 C44 119.0(7) . . ?
C48 C43 P2 119.7(6) . . ?
C44 C43 P2 120.4(6) . . ?
C45 C44 C43 119.7(8) . . ?
C46 C45 C44 120.7(8) . . ?
C47 C46 C45 119.4(8) . . ?
C46 C47 C48 120.6(8) . . ?
C47 C48 C43 120.5(8) . . ?
C50 C49 C54 119.2(7) . . ?
C50 C49 P3 117.9(5) . . ?
C54 C49 P3 122.2(6) . . ?
C51 C50 C49 120.9(7) . . ?
C50 C51 C52 119.3(8) . . ?
C53 C52 C51 121.8(7) . . ?
C52 C53 C54 119.0(7) . . ?
C53 C54 C49 119.8(7) . . ?
C56 C55 C60 120.0(7) . . ?
C56 C55 P3 119.6(5) . . ?
C60 C55 P3 119.7(5) . . ?
C57 C56 C55 120.1(7) . . ?
C56 C57 C58 118.7(8) . . ?
C59 C58 C57 121.2(8) . . ?
C58 C59 C60 120.4(8) . . ?
C59 C60 C55 119.5(7) . . ?
C62 C61 C66 117.9(7) . . ?
C62 C61 P4 123.8(6) . . ?
C66 C61 P4 118.4(6) . . ?
C61 C62 C63 119.9(8) . . ?
C64 C63 C62 122.1(9) . . ?
C63 C64 C65 118.8(8) . . ?
C64 C65 C66 120.5(9) . . ?
C61 C66 C65 120.8(8) . . ?
C68 C67 C72 118.2(7) . . ?
C68 C67 P4 121.5(6) . . ?
C72 C67 P4 119.8(6) . . ?
C67 C68 C69 120.2(8) . . ?
C70 C69 C68 120.3(9) . . ?
C71 C70 C69 120.3(8) . . ?
C70 C71 C72 119.8(9) . . ?
C71 C72 C67 121.1(8) . . ?
Cl2' C73 Cl1 117.2(5) . . ?
Cl2' C73 Cl2 25.6(3) . . ?
Cl1 C73 Cl2 106.9(4) . . ?
Cl4' C74 Cl4 17.6(16) . . ?
Cl4' C74 Cl3 125.7(19) . . ?
Cl4 C74 Cl3 112.6(7) . . ?
Cl5 C75 Cl6 104.1(10) . . ?
Cl5 C75 Cl6' 97.2(17) . . ?
Cl6 C75 Cl6' 12.7(11) . . ?
Cl5 C75 Cl5' 61.6(10) . . ?
Cl6 C75 Cl5' 108.5(12) . . ?
Cl6' C75 Cl5' 95.8(15) . . ?
Cl5' Cl5' C75 129(3) 3_665 . ?

loop_
_geom_bond_atom_site_label_1
_geom_bond_atom_site_label_2
_geom_bond_distance
_geom_bond_site_symmetry_2
_geom_bond_publ_flag
Pt1 C1 2.055(7) . ?
Pt1 C7 2.064(7) . ?
Pt1 P2 2.2668(18) . ?
Pt1 P1 2.3585(19) . ?
Pt2 C19 1.997(7) . ?
Pt2 C13 2.081(7) . ?
Pt2 P4 2.3199(18) . ?
Pt2 Br 2.5384(8) . ?
Pt2 Tl 2.9392(5) . ?
Pd P1 2.3010(18) . ?
Pd P3 2.3184(19) . ?
Pd P4 2.3430(19) . ?
Pd Br 2.5676(9) . ?
P1 C25 1.842(7) . ?
P1 C31 1.843(7) . ?
P2 C37 1.821(7) . ?
P2 C43 1.835(7) . ?
P2 P3 2.228(3) . ?
P3 C49 1.804(7) . ?
P3 C55 1.823(7) . ?
P4 C61 1.822(7) . ?
P4 C67 1.827(7) . ?
F1 C2 1.362(9) . ?
F2 C3 1.349(9) . ?
F3 C4 1.352(9) . ?
F4 C5 1.343(10) . ?
F5 C6 1.362(8) . ?
F6 C8 1.345(7) . ?
F7 C9 1.349(8) . ?
F8 C10 1.343(8) . ?
F9 C11 1.363(8) . ?
F10 C12 1.365(8) . ?
F11 C14 1.356(9) . ?
F12 C15 1.359(10) . ?
F13 C16 1.363(9) . ?
F14 C17 1.351(9) . ?
F15 C18 1.373(9) . ?
F16 C20 1.346(9) . ?
F17 C21 1.353(10) . ?
F18 C22 1.343(10) . ?
F19 C23 1.339(9) . ?
F20 C24 1.360(8) . ?
C1 C2 1.379(10) . ?
C1 C6 1.379(10) . ?
C2 C3 1.381(10) . ?
C3 C4 1.370(11) . ?
C4 C5 1.365(12) . ?
C5 C6 1.385(11) . ?
C7 C8 1.370(9) . ?
C7 C12 1.385(10) . ?
C8 C9 1.390(9) . ?
C9 C10 1.374(10) . ?
C10 C11 1.358(10) . ?
C11 C12 1.375(10) . ?
C13 C18 1.341(10) . ?
C13 C14 1.368(11) . ?
C14 C15 1.374(11) . ?
C15 C16 1.358(13) . ?
C16 C17 1.377(13) . ?
C17 C18 1.392(11) . ?
C19 C24 1.375(11) . ?
C19 C20 1.384(10) . ?
C20 C21 1.380(12) . ?
C21 C22 1.379(13) . ?
C22 C23 1.378(12) . ?
C23 C24 1.384(11) . ?
C25 C26 1.368(10) . ?
C25 C30 1.394(10) . ?
C26 C27 1.403(10) . ?
C27 C28 1.365(13) . ?
C28 C29 1.387(13) . ?
C29 C30 1.379(11) . ?
C31 C36 1.386(10) . ?
C31 C32 1.394(10) . ?
C32 C33 1.375(10) . ?
C33 C34 1.384(11) . ?
C34 C35 1.363(11) . ?
C35 C36 1.385(10) . ?
C37 C42 1.388(10) . ?
C37 C38 1.406(10) . ?
C38 C39 1.388(10) . ?
C39 C40 1.376(11) . ?
C40 C41 1.398(11) . ?
C41 C42 1.377(11) . ?
C43 C48 1.377(11) . ?
C43 C44 1.388(11) . ?
C44 C45 1.380(11) . ?
C45 C46 1.369(12) . ?
C46 C47 1.369(13) . ?
C47 C48 1.371(12) . ?
C49 C50 1.388(10) . ?
C49 C54 1.397(10) . ?
C50 C51 1.360(10) . ?
C51 C52 1.382(11) . ?
C52 C53 1.365(11) . ?
C53 C54 1.393(10) . ?
C55 C56 1.400(10) . ?
C55 C60 1.402(10) . ?
C56 C57 1.383(11) . ?
C57 C58 1.406(12) . ?
C58 C59 1.367(12) . ?
C59 C60 1.378(11) . ?
C61 C62 1.391(10) . ?
C61 C66 1.395(10) . ?
C62 C63 1.400(11) . ?
C63 C64 1.349(14) . ?
C64 C65 1.381(14) . ?
C65 C66 1.396(11) . ?
C67 C68 1.389(11) . ?
C67 C72 1.389(11) . ?
C68 C69 1.396(12) . ?
C69 C70 1.371(14) . ?
C70 C71 1.366(14) . ?
C71 C72 1.390(11) . ?
C73 Cl2' 1.703(5) . ?
C73 Cl1 1.735(5) . ?
C73 Cl2 1.781(5) . ?
C74 Cl4' 1.740(5) . ?
C74 Cl4 1.742(5) . ?
C74 Cl3 1.742(5) . ?
C75 Cl5 1.730(5) . ?
C75 Cl6 1.732(5) . ?
C75 Cl6' 1.737(5) . ?
C75 Cl5' 1.738(5) . ?
Cl5' Cl5' 1.27(5) 3_665 ?
